data_4501083
loop_
_publ_author_name
'Roy, Sandipan'
'Biradha, Kumar'

_publ_section_title
;
 Two-Component Supramolecular Organic Hosts as Colorimetric Indicators for
 Aromatic Guests: Visual Molecular Recognition via Cation&#x2212;\p
 Interactions
;
_journal_issue 9
_journal_name_full 'Crystal Growth &amp; Design'
_journal_page_first 4120
_journal_paper_doi 10.1021/cg200690c
_journal_volume 11
_journal_year 2011
_chemical_formula_sum 'C59 H44 N2 O17'
_chemical_formula_weight 1052.95
_chemical_name_systematic
; 
 ? 
;
_space_group_IT_number 2
_symmetry_cell_setting triclinic
_symmetry_space_group_name_Hall '-P 1'
_symmetry_space_group_name_H-M 'P -1'
_atom_sites_solution_hydrogens geom
_atom_sites_solution_primary direct
_atom_sites_solution_secondary difmap
_audit_creation_method SHELXL-97
_cell_angle_alpha 82.541(11)
_cell_angle_beta 87.688(12)
_cell_angle_gamma 73.624(12)
_cell_formula_units_Z 2
_cell_length_a 8.154(3)
_cell_length_b 13.877(5)
_cell_length_c 22.904(9)
_cell_measurement_reflns_used 9055
_cell_measurement_temperature 293(2)
_cell_measurement_theta_max 25.50
_cell_measurement_theta_min 0.90
_cell_volume 2465.5(16)
_computing_structure_refinement 'SHELXL-97 (Sheldrick, 1997)'
_computing_structure_solution 'SHELXS-97 (Sheldrick, 1990)'
_diffrn_ambient_temperature 293(2)
_diffrn_measured_fraction_theta_full 0.989
_diffrn_measured_fraction_theta_max 0.989
_diffrn_measurement_device_type 'Bruker CCD APEX 2'
_diffrn_measurement_method hemisphere
_diffrn_radiation_monochromator graphite
_diffrn_radiation_source 'fine-focus sealed tube'
_diffrn_radiation_type MoK\a
_diffrn_radiation_wavelength 0.71073
_diffrn_reflns_av_R_equivalents 0.0000
_diffrn_reflns_av_sigmaI/netI 0.1033
_diffrn_reflns_limit_h_max 9
_diffrn_reflns_limit_h_min -9
_diffrn_reflns_limit_k_max 16
_diffrn_reflns_limit_k_min -16
_diffrn_reflns_limit_l_max 27
_diffrn_reflns_limit_l_min 0
_diffrn_reflns_number 9055
_diffrn_reflns_theta_full 25.50
_diffrn_reflns_theta_max 25.50
_diffrn_reflns_theta_min 0.90
_exptl_absorpt_coefficient_mu 0.105
_exptl_absorpt_correction_T_max 0.987
_exptl_absorpt_correction_T_min 0.983
_exptl_absorpt_correction_type empirical
_exptl_absorpt_process_details sadabs
_exptl_crystal_colour orange
_exptl_crystal_density_diffrn 1.418
_exptl_crystal_density_meas ?
_exptl_crystal_density_method 'not measured'
_exptl_crystal_description plate
_exptl_crystal_F_000 1096
_exptl_crystal_size_max 0.22
_exptl_crystal_size_mid 0.14
_exptl_crystal_size_min 0.12
_refine_diff_density_max 0.541
_refine_diff_density_min -0.394
_refine_diff_density_rms 0.065
_refine_ls_extinction_method none
_refine_ls_goodness_of_fit_ref 1.060
_refine_ls_hydrogen_treatment mixed
_refine_ls_matrix_type full
_refine_ls_number_parameters 694
_refine_ls_number_reflns 9055
_refine_ls_number_restraints 0
_refine_ls_restrained_S_all 1.060
_refine_ls_R_factor_all 0.1761
_refine_ls_R_factor_gt 0.0801
_refine_ls_shift/su_max 0.031
_refine_ls_shift/su_mean 0.003
_refine_ls_structure_factor_coef Fsqd
_refine_ls_weighting_details 'calc w=1/[\s^2^(Fo^2^)+(0.1000P)^2^+0.0000P] where P=(Fo^2^+2Fc^2^)/3'
_refine_ls_weighting_scheme calc
_refine_ls_wR_factor_gt 0.2014
_refine_ls_wR_factor_ref 0.2350
_reflns_number_gt 4128
_reflns_number_total 9055
_reflns_threshold_expression >2sigma(I)
_cod_data_source_file cg200690c_si_002.cif
_cod_data_source_block 3
_cod_depositor_comments
;
The following automatic conversions were performed:

'_symmetry_cell_setting' value 'Triclinic' changed to 'triclinic'
according to /home/saulius/struct/CIF-dictionaries/cif_core.dic
dictionary named 'cif_core.dic' version 2.4.1 from 2010-06-29.

Automatic conversion script
Id: cif_fix_values 1715 2011-07-08 13:25:40Z adriana 

The following automatic conversions were performed:

'_exptl_crystal_density_meas' value 'not measured' was changed to '?'
- the value is perceived as not measured.

Automatic conversion script
Id: cif_fix_values 3008 2015-01-20 13:52:24Z robertas 
;
_cod_original_cell_volume 2465.4(16)
_cod_original_sg_symbol_H-M P-1
_cod_database_code 4501083

loop_
_symmetry_equiv_pos_as_xyz
'x, y, z'
'-x, -y, -z'

loop_
_atom_site_label
_atom_site_type_symbol
_atom_site_fract_x
_atom_site_fract_y
_atom_site_fract_z
_atom_site_U_iso_or_equiv
_atom_site_adp_type
_atom_site_occupancy
_atom_site_symmetry_multiplicity
_atom_site_calc_flag
_atom_site_refinement_flags
O11 O 1.3716(5) 0.0132(2) 0.42686(14) 0.0755(12) Uani 1 1 d .
O12 O 1.2288(4) 0.0050(2) 0.50854(13) 0.0629(10) Uani 1 1 d .
H12O H 1.311(5) -0.067(3) 0.5098(16) 0.050 Uiso 1 1 d .
O13 O 1.2861(5) 0.4325(2) 0.36026(13) 0.0549(9) Uani 1 1 d .
H13O H 1.337(6) 0.408(3) 0.3864(19) 0.050 Uiso 1 1 d .
O14 O 1.0505(4) 0.4527(2) 0.31109(13) 0.0538(9) Uani 1 1 d .
C11 C 1.2083(5) 0.2296(3) 0.40477(15) 0.0309(9) Uani 1 1 d .
C12 C 1.1606(5) 0.1614(3) 0.44823(16) 0.0341(10) Uani 1 1 d .
C13 C 1.0101(5) 0.1939(3) 0.48033(17) 0.0405(11) Uani 1 1 d .
H13 H 0.9803 0.1490 0.5098 0.049 Uiso 1 1 calc R
C14 C 0.9061(5) 0.2901(3) 0.46938(18) 0.0489(12) Uani 1 1 d .
H14 H 0.8053 0.3100 0.4907 0.059 Uiso 1 1 calc R
C15 C 0.9506(5) 0.3576(3) 0.42682(18) 0.0471(12) Uani 1 1 d .
H15 H 0.8791 0.4230 0.4189 0.057 Uiso 1 1 calc R
C16 C 1.1023(5) 0.3281(3) 0.39563(17) 0.0371(10) Uani 1 1 d .
C17 C 1.2641(5) 0.0540(3) 0.45881(17) 0.0362(10) Uani 1 1 d .
C18 C 1.1454(6) 0.4080(3) 0.35153(19) 0.0411(11) Uani 1 1 d .
O21 O 1.4403(4) 0.3365(2) 0.45393(12) 0.0520(8) Uani 1 1 d .
O22 O 1.5857(4) 0.1849(2) 0.49401(11) 0.0449(8) Uani 1 1 d .
O23 O 1.0838(4) 0.1607(3) 0.31410(13) 0.0715(11) Uani 1 1 d .
O24 O 1.2374(4) 0.1355(3) 0.23305(12) 0.0524(9) Uani 1 1 d .
H24O H 1.160(6) 0.123(3) 0.2192(19) 0.050 Uiso 1 1 d .
C21 C 1.3704(5) 0.1994(3) 0.36913(15) 0.0301(9) Uani 1 1 d .
C22 C 1.5221(5) 0.2056(3) 0.39230(16) 0.0345(10) Uani 1 1 d .
C23 C 1.6749(5) 0.1768(3) 0.36240(17) 0.0384(10) Uani 1 1 d .
H23 H 1.7754 0.1800 0.3788 0.046 Uiso 1 1 calc R
C24 C 1.6785(5) 0.1431(3) 0.30761(17) 0.0419(11) Uani 1 1 d .
H24 H 1.7812 0.1241 0.2872 0.050 Uiso 1 1 calc R
C25 C 1.5305(5) 0.1379(3) 0.28387(17) 0.0373(10) Uani 1 1 d .
H25 H 1.5336 0.1153 0.2473 0.045 Uiso 1 1 calc R
C26 C 1.3739(5) 0.1661(3) 0.31379(15) 0.0319(9) Uani 1 1 d .
C27 C 1.5169(5) 0.2443(3) 0.45076(18) 0.0370(10) Uani 1 1 d .
C28 C 1.2178(5) 0.1549(3) 0.28868(17) 0.0395(10) Uani 1 1 d .
O31 O 1.3414(5) 0.4977(2) -0.08093(13) 0.0747(12) Uani 1 1 d .
O32 O 1.2473(4) 0.5064(2) 0.01038(12) 0.0609(10) Uani 1 1 d .
H32O H 1.319(5) 0.430(3) 0.0091(16) 0.050 Uiso 1 1 d .
O33 O 1.0148(4) 0.9378(2) -0.19743(13) 0.0545(8) Uani 1 1 d .
O34 O 1.2466(4) 0.9211(2) -0.14737(13) 0.0554(8) Uani 1 1 d .
C31 C 1.1782(5) 0.7173(3) -0.10341(16) 0.0362(10) Uani 1 1 d .
C32 C 1.1388(5) 0.6482(3) -0.05756(16) 0.0361(10) Uani 1 1 d .
C33 C 0.9896(5) 0.6792(3) -0.02501(18) 0.0474(11) Uani 1 1 d .
H33 H 0.9651 0.6346 0.0058 0.057 Uiso 1 1 calc R
C34 C 0.8779(5) 0.7734(4) -0.03704(19) 0.0524(13) Uani 1 1 d .
H34 H 0.7764 0.7914 -0.0159 0.063 Uiso 1 1 calc R
C35 C 0.9174(5) 0.8416(3) -0.08104(19) 0.0486(12) Uani 1 1 d .
H35 H 0.8424 0.9060 -0.0893 0.058 Uiso 1 1 calc R
C36 C 1.0677(5) 0.8146(3) -0.11284(17) 0.0394(10) Uani 1 1 d .
C37 C 1.2535(5) 0.5446(3) -0.04524(18) 0.0405(10) Uani 1 1 d .
C38 C 1.1105(6) 0.8948(3) -0.15585(19) 0.0441(11) Uani 1 1 d .
O41 O 1.0550(4) 0.6464(3) -0.19288(14) 0.0707(10) Uani 1 1 d .
O42 O 1.2097(4) 0.6157(3) -0.27358(13) 0.0553(9) Uani 1 1 d .
H42O H 1.126(6) 0.602(3) -0.2816(19) 0.050 Uiso 1 1 d .
O43 O 1.4049(4) 0.8287(2) -0.05569(12) 0.0504(8) Uani 1 1 d .
O44 O 1.5525(4) 0.6787(2) -0.01443(11) 0.0464(8) Uani 1 1 d .
C41 C 1.3392(5) 0.6883(3) -0.13941(16) 0.0342(10) Uani 1 1 d .
C42 C 1.4898(5) 0.6961(3) -0.11621(15) 0.0342(10) Uani 1 1 d .
C43 C 1.6441(5) 0.6682(3) -0.14606(16) 0.0411(11) Uani 1 1 d .
H43 H 1.7437 0.6732 -0.1299 0.049 Uiso 1 1 calc R
C44 C 1.6489(5) 0.6329(3) -0.19988(17) 0.0410(11) Uani 1 1 d .
H44 H 1.7519 0.6137 -0.2200 0.049 Uiso 1 1 calc R
C45 C 1.5002(5) 0.6261(3) -0.22377(16) 0.0390(11) Uani 1 1 d .
H45 H 1.5044 0.6033 -0.2604 0.047 Uiso 1 1 calc R
C46 C 1.3433(5) 0.6526(3) -0.19412(15) 0.0331(10) Uani 1 1 d .
C47 C 1.1889(5) 0.6392(3) -0.21891(17) 0.0387(10) Uani 1 1 d .
C48 C 1.4829(5) 0.7378(3) -0.05820(17) 0.0393(10) Uani 1 1 d .
N11A N 1.3739(5) 0.1802(4) 0.59491(17) 0.0586(12) Uani 1 1 d .
H11N H 1.441(5) 0.160(3) 0.5684(18) 0.050 Uiso 1 1 d .
C11A C 1.2970(6) 0.2757(4) 0.5955(2) 0.0642(14) Uani 1 1 d .
H11A H 1.3192 0.3226 0.5656 0.077 Uiso 1 1 calc R
C12A C 1.1834(6) 0.3087(4) 0.6394(2) 0.0612(14) Uani 1 1 d .
H12A H 1.1299 0.3774 0.6394 0.073 Uiso 1 1 calc R
C13A C 1.1489(5) 0.2393(3) 0.68382(17) 0.0434(11) Uani 1 1 d .
C14A C 1.2305(6) 0.1385(3) 0.68086(19) 0.0557(13) Uani 1 1 d .
H14A H 1.2099 0.0893 0.7095 0.067 Uiso 1 1 calc R
C15A C 1.3420(6) 0.1109(4) 0.6357(2) 0.0643(15) Uani 1 1 d .
H15A H 1.3960 0.0428 0.6337 0.077 Uiso 1 1 calc R
C16A C 1.0317(5) 0.2764(3) 0.73102(18) 0.0458(11) Uani 1 1 d .
H16A H 0.9755 0.3452 0.7277 0.055 Uiso 1 1 calc R
N21A N 0.6559(5) 0.3116(4) 0.91440(17) 0.0604(12) Uani 1 1 d .
H21N H 0.575(5) 0.331(3) 0.9470(18) 0.050 Uiso 1 1 d .
C21A C 0.6809(6) 0.3816(4) 0.8724(2) 0.0652(15) Uani 1 1 d .
H21A H 0.6212 0.4493 0.8731 0.078 Uiso 1 1 calc R
C22A C 0.7943(6) 0.3535(3) 0.8285(2) 0.0570(13) Uani 1 1 d .
H22A H 0.8122 0.4026 0.7992 0.068 Uiso 1 1 calc R
C23A C 0.8832(6) 0.2537(3) 0.82645(18) 0.0481(12) Uani 1 1 d .
C24A C 0.8556(6) 0.1833(4) 0.8724(2) 0.0637(14) Uani 1 1 d .
H24A H 0.9145 0.1151 0.8734 0.076 Uiso 1 1 calc R
C25A C 0.7408(7) 0.2158(4) 0.9159(2) 0.0663(15) Uani 1 1 d .
H25A H 0.7229 0.1694 0.9469 0.080 Uiso 1 1 calc R
C26A C 1.0001(6) 0.2183(3) 0.77834(19) 0.0505(12) Uani 1 1 d .
H26A H 1.0566 0.1495 0.7813 0.061 Uiso 1 1 calc R
C101 C 1.4893(5) 0.8152(3) 0.21125(14) 0.0693(15) Uani 1 1 d G
C102 C 1.6009(6) 0.7314(3) 0.1900(2) 0.094(2) Uani 1 1 d G
C103 C 1.6870(5) 0.7430(4) 0.1371(2) 0.152(4) Uani 1 1 d G
H103 H 1.7617 0.6869 0.1229 0.183 Uiso 1 1 calc R
C104 C 1.6616(6) 0.8385(5) 0.10545(16) 0.167(5) Uani 1 1 d G
H104 H 1.7192 0.8463 0.0701 0.201 Uiso 1 1 calc R
C105 C 1.5500(7) 0.9223(4) 0.12668(19) 0.153(4) Uani 1 1 d G
H105 H 1.5330 0.9862 0.1055 0.184 Uiso 1 1 calc R
C106 C 1.4639(5) 0.9107(3) 0.1796(2) 0.098(2) Uani 1 1 d G
H106 H 1.3892 0.9668 0.1938 0.117 Uiso 1 1 calc R
C107 C 1.3967(6) 0.8001(4) 0.2676(2) 0.0623(14) Uani 1 1 d .
C108 C 1.4322(8) 0.7013(4) 0.2947(3) 0.0730(16) Uani 1 1 d .
C109 C 1.3457(10) 0.6789(6) 0.3492(3) 0.104(2) Uani 1 1 d .
H109 H 1.3628 0.6130 0.3674 0.125 Uiso 1 1 calc R
C110 C 1.2427(10) 0.7559(7) 0.3715(3) 0.107(3) Uani 1 1 d .
H110 H 1.1891 0.7439 0.4072 0.128 Uiso 1 1 calc R
C111 C 1.2093(9) 0.8558(6) 0.3440(3) 0.106(2) Uani 1 1 d .
H111 H 1.1330 0.9081 0.3611 0.127 Uiso 1 1 calc R
C112 C 1.2910(8) 0.8767(4) 0.2909(3) 0.0786(17) Uani 1 1 d .
H112 H 1.2716 0.9427 0.2725 0.094 Uiso 1 1 calc R
C113 C 1.5435(10) 0.6202(5) 0.2732(4) 0.116(3) Uani 1 1 d .
H113 H 1.5593 0.5557 0.2934 0.139 Uiso 1 1 calc R
C114 C 1.6402(11) 0.6340(5) 0.2175(4) 0.122(3) Uani 1 1 d .
H114 H 1.7206 0.5809 0.2026 0.146 Uiso 1 1 calc R

loop_
_atom_site_aniso_label
_atom_site_aniso_U_11
_atom_site_aniso_U_22
_atom_site_aniso_U_33
_atom_site_aniso_U_23
_atom_site_aniso_U_13
_atom_site_aniso_U_12
O11 0.090(3) 0.0449(18) 0.068(2) 0.0082(16) 0.048(2) 0.0064(18)
O12 0.066(2) 0.054(2) 0.0465(18) 0.0095(16) 0.0234(17) 0.0084(17)
O13 0.055(2) 0.054(2) 0.049(2) 0.0103(16) -0.0105(17) -0.0113(18)
O14 0.055(2) 0.0515(19) 0.0448(18) 0.0070(15) -0.0103(16) -0.0022(16)
C11 0.029(2) 0.038(2) 0.026(2) -0.0110(17) 0.0035(17) -0.0085(19)
C12 0.033(2) 0.035(2) 0.034(2) -0.0052(18) 0.0053(19) -0.0093(19)
C13 0.027(2) 0.053(3) 0.037(2) -0.006(2) 0.0091(19) -0.005(2)
C14 0.034(3) 0.055(3) 0.048(3) -0.011(2) 0.020(2) 0.001(2)
C15 0.042(3) 0.045(3) 0.047(3) -0.007(2) 0.009(2) -0.001(2)
C16 0.030(2) 0.039(2) 0.037(2) -0.0043(19) 0.0033(19) -0.0020(19)
C17 0.036(3) 0.040(2) 0.032(2) -0.0082(19) 0.012(2) -0.010(2)
C18 0.036(3) 0.037(2) 0.046(3) -0.012(2) 0.009(2) -0.001(2)
O21 0.057(2) 0.0444(18) 0.0478(18) -0.0123(14) -0.0078(15) 0.0006(16)
O22 0.0479(19) 0.0492(18) 0.0309(15) -0.0025(14) 0.0005(14) -0.0040(15)
O23 0.041(2) 0.131(3) 0.054(2) -0.044(2) 0.0140(17) -0.031(2)
O24 0.050(2) 0.075(2) 0.0342(18) -0.0160(15) 0.0005(15) -0.0168(18)
C21 0.030(2) 0.028(2) 0.030(2) -0.0022(17) 0.0044(18) -0.0043(18)
C22 0.037(3) 0.033(2) 0.030(2) -0.0011(17) 0.000(2) -0.0071(19)
C23 0.024(2) 0.050(3) 0.040(2) -0.005(2) 0.0039(19) -0.0088(19)
C24 0.031(3) 0.051(3) 0.037(2) -0.004(2) 0.010(2) -0.002(2)
C25 0.038(3) 0.038(2) 0.033(2) -0.0048(18) 0.004(2) -0.006(2)
C26 0.030(2) 0.031(2) 0.030(2) -0.0015(17) 0.0050(19) -0.0026(18)
C27 0.026(2) 0.042(3) 0.040(2) -0.004(2) 0.007(2) -0.007(2)
C28 0.038(3) 0.042(2) 0.035(2) -0.0120(19) 0.003(2) -0.001(2)
O31 0.093(3) 0.053(2) 0.0496(19) 0.0059(16) 0.0384(19) 0.0147(18)
O32 0.080(3) 0.055(2) 0.0349(17) 0.0007(15) 0.0100(17) -0.0023(18)
O33 0.056(2) 0.0521(19) 0.0497(19) 0.0016(16) -0.0114(17) -0.0080(16)
O34 0.052(2) 0.0509(19) 0.062(2) 0.0060(16) -0.0108(17) -0.0168(16)
C31 0.029(2) 0.047(3) 0.033(2) -0.0114(19) 0.0027(19) -0.009(2)
C32 0.032(2) 0.047(2) 0.030(2) -0.0076(19) 0.0059(19) -0.013(2)
C33 0.041(3) 0.060(3) 0.044(3) -0.011(2) 0.009(2) -0.017(2)
C34 0.031(3) 0.071(3) 0.051(3) -0.018(2) 0.016(2) -0.004(2)
C35 0.033(3) 0.053(3) 0.049(3) -0.012(2) 0.002(2) 0.007(2)
C36 0.037(3) 0.043(2) 0.035(2) -0.0076(19) -0.004(2) -0.003(2)
C37 0.038(3) 0.045(3) 0.039(2) -0.003(2) 0.007(2) -0.014(2)
C38 0.047(3) 0.036(3) 0.041(3) -0.005(2) 0.005(2) 0.001(2)
O41 0.042(2) 0.122(3) 0.059(2) -0.038(2) 0.0099(17) -0.029(2)
O42 0.042(2) 0.086(2) 0.0395(18) -0.0196(16) 0.0005(16) -0.0142(18)
O43 0.053(2) 0.0501(19) 0.0429(17) -0.0126(14) -0.0048(15) -0.0021(16)
O44 0.0495(19) 0.0567(19) 0.0238(15) 0.0032(14) 0.0052(14) -0.0042(15)
C41 0.035(3) 0.033(2) 0.029(2) -0.0016(17) 0.0040(19) -0.0029(19)
C42 0.031(2) 0.039(2) 0.027(2) 0.0044(17) 0.0006(19) -0.0056(19)
C43 0.038(3) 0.051(3) 0.031(2) 0.0011(19) 0.000(2) -0.010(2)
C44 0.030(3) 0.051(3) 0.036(2) -0.001(2) 0.011(2) -0.005(2)
C45 0.041(3) 0.041(2) 0.028(2) -0.0028(18) 0.008(2) -0.002(2)
C46 0.029(2) 0.036(2) 0.029(2) 0.0028(17) 0.0048(18) -0.0048(18)
C47 0.033(3) 0.041(2) 0.035(2) -0.0030(19) 0.000(2) 0.001(2)
C48 0.033(3) 0.052(3) 0.031(2) -0.006(2) 0.007(2) -0.009(2)
N11A 0.050(3) 0.082(3) 0.040(2) -0.018(2) 0.019(2) -0.011(2)
C11A 0.064(4) 0.080(4) 0.046(3) -0.007(3) 0.020(3) -0.021(3)
C12A 0.071(4) 0.051(3) 0.056(3) -0.004(2) 0.020(3) -0.012(3)
C13A 0.040(3) 0.053(3) 0.037(2) -0.013(2) 0.012(2) -0.013(2)
C14A 0.056(3) 0.050(3) 0.048(3) -0.006(2) 0.019(2) 0.004(2)
C15A 0.056(3) 0.067(3) 0.059(3) -0.023(3) 0.026(3) 0.003(3)
C16A 0.050(3) 0.046(2) 0.039(2) -0.007(2) 0.014(2) -0.010(2)
N21A 0.048(3) 0.095(4) 0.047(2) -0.034(3) 0.019(2) -0.025(3)
C21A 0.064(4) 0.067(3) 0.059(3) -0.021(3) 0.020(3) -0.008(3)
C22A 0.054(3) 0.057(3) 0.052(3) -0.017(2) 0.021(2) -0.003(2)
C23A 0.046(3) 0.057(3) 0.041(3) -0.013(2) 0.008(2) -0.014(2)
C24A 0.070(4) 0.063(3) 0.057(3) -0.010(3) 0.024(3) -0.019(3)
C25A 0.075(4) 0.085(4) 0.043(3) -0.010(3) 0.017(3) -0.030(3)
C26A 0.049(3) 0.048(3) 0.050(3) -0.018(2) 0.014(2) -0.003(2)
C101 0.086(4) 0.077(4) 0.056(3) -0.013(3) -0.006(3) -0.038(3)
C102 0.058(4) 0.145(7) 0.098(5) -0.067(5) 0.010(4) -0.036(4)
C103 0.163(8) 0.257(12) 0.098(6) -0.065(7) 0.009(6) -0.140(8)
C104 0.133(7) 0.349(15) 0.101(6) -0.138(9) 0.070(6) -0.160(9)
C105 0.218(10) 0.258(11) 0.065(4) -0.044(6) 0.041(5) -0.194(9)
C106 0.111(5) 0.100(5) 0.104(5) -0.033(4) 0.007(4) -0.057(4)
C107 0.049(3) 0.068(4) 0.077(4) -0.023(3) -0.006(3) -0.020(3)
C108 0.081(4) 0.064(4) 0.076(4) -0.018(3) -0.026(3) -0.015(3)
C109 0.110(6) 0.125(6) 0.089(5) -0.027(5) -0.001(5) -0.045(5)
C110 0.138(7) 0.148(7) 0.052(4) 0.023(5) -0.027(4) -0.081(6)
C111 0.104(6) 0.164(7) 0.069(4) -0.055(5) 0.010(4) -0.054(5)
C112 0.091(5) 0.073(4) 0.077(4) -0.026(3) -0.005(3) -0.024(3)
C113 0.110(6) 0.081(5) 0.155(8) -0.023(5) -0.053(6) -0.011(5)
C114 0.133(7) 0.078(5) 0.152(7) -0.039(5) -0.067(6) -0.005(5)

loop_
_atom_type_symbol
_atom_type_description
_atom_type_scat_dispersion_real
_atom_type_scat_dispersion_imag
_atom_type_scat_source
C C 0.0033 0.0016 'International Tables Vol C Tables 4.2.6.8 and 6.1.1.4'
H H 0.0000 0.0000 'International Tables Vol C Tables 4.2.6.8 and 6.1.1.4'
N N 0.0061 0.0033 'International Tables Vol C Tables 4.2.6.8 and 6.1.1.4'
O O 0.0106 0.0060 'International Tables Vol C Tables 4.2.6.8 and 6.1.1.4'

loop_
_geom_angle_atom_site_label_1
_geom_angle_atom_site_label_2
_geom_angle_atom_site_label_3
_geom_angle
C16 C11 C12 117.9(3)
C16 C11 C21 120.0(3)
C12 C11 C21 122.1(3)
C13 C12 C11 119.6(3)
C13 C12 C17 119.5(3)
C11 C12 C17 120.9(3)
C14 C13 C12 121.3(4)
C13 C14 C15 119.8(4)
C14 C15 C16 120.0(4)
C15 C16 C11 121.3(4)
C15 C16 C18 116.7(3)
C11 C16 C18 122.0(3)
O11 C17 O12 120.7(4)
O11 C17 C12 125.1(4)
O12 C17 C12 114.2(3)
O14 C18 O13 120.4(4)
O14 C18 C16 122.1(4)
O13 C18 C16 117.4(4)
C26 C21 C22 119.0(3)
C26 C21 C11 122.6(4)
C22 C21 C11 118.4(3)
C23 C22 C21 121.1(4)
C23 C22 C27 120.1(4)
C21 C22 C27 118.8(3)
C22 C23 C24 119.9(4)
C25 C24 C23 119.8(4)
C24 C25 C26 121.2(4)
C21 C26 C25 119.1(4)
C21 C26 C28 120.7(3)
C25 C26 C28 120.1(3)
O22 C27 O21 122.8(4)
O22 C27 C22 119.1(3)
O21 C27 C22 118.1(4)
O23 C28 O24 121.0(4)
O23 C28 C26 125.9(4)
O24 C28 C26 113.1(3)
C36 C31 C32 118.3(3)
C36 C31 C41 120.4(4)
C32 C31 C41 121.2(3)
C33 C32 C31 119.0(4)
C33 C32 C37 120.7(4)
C31 C32 C37 120.3(3)
C34 C33 C32 121.8(4)
C33 C34 C35 119.3(4)
C34 C35 C36 120.4(4)
C35 C36 C31 121.0(4)
C35 C36 C38 117.7(4)
C31 C36 C38 121.3(4)
O31 C37 O32 122.3(4)
O31 C37 C32 125.2(4)
O32 C37 C32 112.5(3)
O33 C38 O34 120.4(4)
O33 C38 C36 120.9(5)
O34 C38 C36 118.7(4)
C42 C41 C46 119.5(3)
C42 C41 C31 117.8(3)
C46 C41 C31 122.7(4)
C43 C42 C41 121.2(4)
C43 C42 C48 119.8(4)
C41 C42 C48 119.0(3)
C44 C43 C42 119.6(4)
C43 C44 C45 119.9(4)
C44 C45 C46 121.6(4)
C45 C46 C41 118.4(4)
C45 C46 C47 120.5(4)
C41 C46 C47 121.1(3)
O41 C47 O42 121.6(4)
O41 C47 C46 124.8(4)
O42 C47 C46 113.6(3)
O43 C48 O44 123.1(4)
O43 C48 C42 118.7(4)
O44 C48 C42 118.2(4)
C11A N11A C15A 121.2(4)
N11A C11A C12A 121.1(5)
C11A C12A C13A 119.8(4)
C14A C13A C12A 117.2(4)
C14A C13A C16A 124.0(4)
C12A C13A C16A 118.8(4)
C15A C14A C13A 119.9(4)
N11A C15A C14A 120.7(4)
C26A C16A C13A 124.2(4)
C25A N21A C21A 122.2(4)
N21A C21A C22A 119.4(5)
C21A C22A C23A 121.3(5)
C22A C23A C24A 117.1(4)
C22A C23A C26A 123.6(4)
C24A C23A C26A 119.2(4)
C25A C24A C23A 119.2(5)
N21A C25A C24A 120.7(5)
C16A C26A C23A 125.3(4)
C102 C101 C106 120.0
C102 C101 C107 118.7(4)
C106 C101 C107 121.3(4)
C114 C102 C101 125.8(5)
C114 C102 C103 114.2(5)
C101 C102 C103 120.0
C104 C103 C102 120.0
C103 C104 C105 120.0
C106 C105 C104 120.0
C105 C106 C101 120.0
C112 C107 C108 122.3(6)
C112 C107 C101 122.0(5)
C108 C107 C101 115.7(5)
C113 C108 C107 124.4(7)
C113 C108 C109 115.9(7)
C107 C108 C109 119.6(6)
C110 C109 C108 116.9(7)
C109 C110 C111 123.0(7)
C112 C111 C110 119.9(6)
C107 C112 C111 118.3(6)
C108 C113 C114 120.7(7)
C102 C114 C113 114.6(7)

loop_
_geom_bond_atom_site_label_1
_geom_bond_atom_site_label_2
_geom_bond_distance
O11 C17 1.183(4)
O12 C17 1.314(4)
O13 C18 1.315(6)
O14 C18 1.216(5)
C11 C16 1.391(5)
C11 C12 1.403(5)
C11 C21 1.509(5)
C12 C13 1.397(5)
C12 C17 1.485(5)
C13 C14 1.362(5)
C14 C15 1.373(5)
C15 C16 1.388(5)
C16 C18 1.507(6)
O21 C27 1.265(4)
O22 C27 1.244(4)
O23 C28 1.204(5)
O24 C28 1.330(4)
C21 C26 1.401(5)
C21 C22 1.394(5)
C22 C23 1.380(5)
C22 C27 1.501(5)
C23 C24 1.392(5)
C24 C25 1.368(6)
C25 C26 1.404(5)
C26 C28 1.473(6)
O31 C37 1.197(4)
O32 C37 1.319(5)
O33 C38 1.234(5)
O34 C38 1.291(5)
C31 C36 1.391(5)
C31 C32 1.418(5)
C31 C41 1.505(5)
C32 C33 1.391(5)
C32 C37 1.476(5)
C33 C34 1.368(6)
C34 C35 1.383(6)
C35 C36 1.383(5)
C36 C38 1.495(6)
O41 C47 1.209(5)
O42 C47 1.327(5)
O43 C48 1.250(4)
O44 C48 1.253(4)
C41 C42 1.394(5)
C41 C46 1.402(5)
C42 C43 1.388(5)
C42 C48 1.509(5)
C43 C44 1.380(5)
C44 C45 1.381(6)
C45 C46 1.401(5)
C46 C47 1.469(6)
N11A C11A 1.298(6)
N11A C15A 1.324(6)
C11A C12A 1.373(6)
C12A C13A 1.385(6)
C13A C14A 1.379(6)
C13A C16A 1.460(5)
C14A C15A 1.368(5)
C16A C26A 1.326(6)
N21A C25A 1.311(6)
N21A C21A 1.328(6)
C21A C22A 1.357(6)
C22A C23A 1.375(6)
C23A C24A 1.397(6)
C23A C26A 1.469(5)
C24A C25A 1.370(6)
C101 C102 1.3900
C101 C106 1.3900
C101 C107 1.490(6)
C102 C114 1.369(8)
C102 C103 1.3900
C103 C104 1.3900
C104 C105 1.3900
C105 C106 1.3900
C107 C112 1.323(7)
C107 C108 1.386(7)
C108 C113 1.366(8)
C108 C109 1.449(8)
C109 C110 1.308(9)
C110 C111 1.402(9)
C111 C112 1.400(8)
C113 C114 1.491(10)
